data_4113214
loop_
_publ_author_name
'Fan Wu'
'Aswini K. Dash'
'Richard F. Jordan'

_publ_section_title
;
 Structures and Reactivity of Zr(IV) Chlorobenzene Complexes
;
_journal_name_full 'Journal of the American Chemical Society'
_journal_page_first 15360
_journal_page_last 15361
_journal_paper_doi 10.1021/ja044303v
_journal_volume 126
_journal_year 2004
_chemical_formula_sum 'C50 H35 B Cl2 F20 Zr'
_chemical_formula_weight 1188.71
_chemical_name_systematic
; 
 ? 
;
_space_group_IT_number 2
_symmetry_space_group_name_Hall '-P 1'
_symmetry_space_group_name_H-M 'P -1'
_atom_sites_solution_hydrogens geom
_atom_sites_solution_primary direct
_atom_sites_solution_secondary difmap
_audit_creation_method SHELXL-97
_cell_angle_alpha 71.731(3)
_cell_angle_beta 79.008(3)
_cell_angle_gamma 78.605(3)
_cell_formula_units_Z 2
_cell_length_a 10.782(2)
_cell_length_b 15.153(3)
_cell_length_c 15.649(3)
_cell_measurement_temperature 293(2)
_cell_volume 2357.1(8)
_computing_structure_refinement 'SHELXL-97 (Sheldrick, 1997)'
_computing_structure_solution 'SHELXS-97 (Sheldrick, 1990)'
_diffrn_ambient_temperature 293(2)
_diffrn_measured_fraction_theta_full 0.997
_diffrn_measured_fraction_theta_max 0.997
_diffrn_radiation_monochromator graphite
_diffrn_radiation_source 'fine-focus sealed tube'
_diffrn_radiation_type MoK\a
_diffrn_radiation_wavelength 0.71073
_diffrn_reflns_av_R_equivalents 0.0226
_diffrn_reflns_av_sigmaI/netI 0.0271
_diffrn_reflns_limit_h_max 12
_diffrn_reflns_limit_h_min -12
_diffrn_reflns_limit_k_max 18
_diffrn_reflns_limit_k_min -18
_diffrn_reflns_limit_l_max 18
_diffrn_reflns_limit_l_min -18
_diffrn_reflns_number 22852
_diffrn_reflns_theta_full 25.03
_diffrn_reflns_theta_max 25.03
_diffrn_reflns_theta_min 1.68
_exptl_absorpt_coefficient_mu 0.463
_exptl_absorpt_correction_T_max 0.91
_exptl_absorpt_correction_T_min 0.794
_exptl_absorpt_correction_type multi-scan
_exptl_absorpt_process_details
;
SADABS, SHELXTL (version 5.1) program library 
(G. Sheldrick, Bruker Analytical X-ray Systems, Madison, WI)
;
_exptl_crystal_density_diffrn 1.675
_exptl_crystal_F_000 1188
_exptl_crystal_size_max 0.30
_exptl_crystal_size_mid 0.20
_exptl_crystal_size_min 0.20
_refine_diff_density_max 4.149
_refine_diff_density_min -0.518
_refine_diff_density_rms 0.117
_refine_ls_extinction_method none
_refine_ls_goodness_of_fit_ref 1.087
_refine_ls_hydrogen_treatment mixed
_refine_ls_matrix_type full
_refine_ls_number_parameters 677
_refine_ls_number_reflns 8294
_refine_ls_number_restraints 0
_refine_ls_restrained_S_all 1.087
_refine_ls_R_factor_all 0.0648
_refine_ls_R_factor_gt 0.0618
_refine_ls_shift/su_max 0.003
_refine_ls_shift/su_mean 0.000
_refine_ls_structure_factor_coef Fsqd
_refine_ls_weighting_details 'calc w=1/[\s^2^(Fo^2^)+(0.0866P)^2^+7.4779P] where P=(Fo^2^+2Fc^2^)/3'
_refine_ls_weighting_scheme calc
_refine_ls_wR_factor_gt 0.1621
_refine_ls_wR_factor_ref 0.1647
_reflns_number_gt 7845
_reflns_number_total 8294
_reflns_threshold_expression >2sigma(I)
_cod_data_source_file ja044303vsi20040918_033657.cif
_cod_data_source_block fanwu14s
_cod_original_cell_volume 2357.3(8)
_cod_database_code 4113214

loop_
_symmetry_equiv_pos_as_xyz
'x, y, z'
'-x, -y, -z'

loop_
_atom_site_label
_atom_site_type_symbol
_atom_site_fract_x
_atom_site_fract_y
_atom_site_fract_z
_atom_site_U_iso_or_equiv
_atom_site_adp_type
_atom_site_occupancy
_atom_site_symmetry_multiplicity
_atom_site_calc_flag
_atom_site_refinement_flags
B1 B 0.2740(4) 0.8462(3) 0.2369(3) 0.0221(10) Uani 1 1 d .
C1 C 0.8995(4) 0.6114(3) 0.6314(3) 0.0258(9) Uani 1 1 d .
C2 C 0.9050(4) 0.6452(3) 0.7053(3) 0.0249(9) Uani 1 1 d .
C3 C 0.8737(4) 0.7445(3) 0.6771(3) 0.0261(9) Uani 1 1 d .
C4 C 0.8481(4) 0.7730(3) 0.5860(3) 0.0248(9) Uani 1 1 d .
C5 C 0.8649(4) 0.6898(3) 0.5568(3) 0.0247(9) Uani 1 1 d .
C6 C 0.9380(5) 0.5109(3) 0.6285(4) 0.0337(11) Uani 1 1 d .
H6A H 1.0289 0.4988 0.6123 0.051 Uiso 1 1 calc R
H6B H 0.8962 0.5007 0.5842 0.051 Uiso 1 1 calc R
H6C H 0.9135 0.4692 0.6872 0.051 Uiso 1 1 calc R
C7 C 0.9544(5) 0.5869(3) 0.7930(3) 0.0324(10) Uani 1 1 d .
H7A H 0.9173 0.5299 0.8160 0.049 Uiso 1 1 calc R
H7B H 0.9316 0.6218 0.8368 0.049 Uiso 1 1 calc R
H7C H 1.0457 0.5718 0.7820 0.049 Uiso 1 1 calc R
C8 C 0.8874(5) 0.8125(3) 0.7272(3) 0.0317(10) Uani 1 1 d .
H8A H 0.9658 0.8378 0.7027 0.048 Uiso 1 1 calc R
H8B H 0.8882 0.7800 0.7906 0.048 Uiso 1 1 calc R
H8C H 0.8168 0.8628 0.7201 0.048 Uiso 1 1 calc R
C9 C 0.8360(4) 0.8737(3) 0.5271(3) 0.0306(10) Uani 1 1 d .
H9A H 0.7664 0.9107 0.5544 0.046 Uiso 1 1 calc R
H9B H 0.8200 0.8764 0.4680 0.046 Uiso 1 1 calc R
H9C H 0.9138 0.8980 0.5215 0.046 Uiso 1 1 calc R
C10 C 0.8776(4) 0.6863(4) 0.4601(3) 0.0298(10) Uani 1 1 d .
H10A H 0.9664 0.6744 0.4368 0.045 Uiso 1 1 calc R
H10B H 0.8396 0.7454 0.4234 0.045 Uiso 1 1 calc R
H10C H 0.8350 0.6370 0.4586 0.045 Uiso 1 1 calc R
C11 C 0.5430(4) 0.7684(3) 0.5527(3) 0.0250(9) Uani 1 1 d .
C12 C 0.5384(4) 0.6721(3) 0.5667(3) 0.0259(9) Uani 1 1 d .
C13 C 0.4662(4) 0.6379(3) 0.6542(3) 0.0265(9) Uani 1 1 d .
C14 C 0.4322(4) 0.7120(3) 0.6950(3) 0.0251(9) Uani 1 1 d .
C15 C 0.4814(4) 0.7932(3) 0.6327(3) 0.0256(9) Uani 1 1 d .
C16 C 0.5764(5) 0.8389(3) 0.4621(3) 0.0318(10) Uani 1 1 d .
H16A H 0.6478 0.8108 0.4276 0.048 Uiso 1 1 calc R
H16B H 0.5981 0.8931 0.4719 0.048 Uiso 1 1 calc R
H16C H 0.5044 0.8575 0.4293 0.048 Uiso 1 1 calc R
C17 C 0.5757(5) 0.6179(3) 0.4990(3) 0.0329(10) Uani 1 1 d .
H17A H 0.5004 0.6036 0.4850 0.049 Uiso 1 1 calc R
H17B H 0.6299 0.5606 0.5237 0.049 Uiso 1 1 calc R
H17C H 0.6207 0.6547 0.4446 0.049 Uiso 1 1 calc R
C18 C 0.4226(5) 0.5432(3) 0.6915(4) 0.0354(11) Uani 1 1 d .
H18A H 0.4137 0.5249 0.7567 0.053 Uiso 1 1 calc R
H18B H 0.4845 0.4978 0.6691 0.053 Uiso 1 1 calc R
H18C H 0.3418 0.5464 0.6726 0.053 Uiso 1 1 calc R
C19 C 0.3451(5) 0.7071(4) 0.7838(3) 0.0363(11) Uani 1 1 d .
H19A H 0.2624 0.6966 0.7781 0.054 Uiso 1 1 calc R
H19B H 0.3370 0.7652 0.7983 0.054 Uiso 1 1 calc R
H19C H 0.3804 0.6563 0.8312 0.054 Uiso 1 1 calc R
C20 C 0.4564(5) 0.8910(3) 0.6435(4) 0.0351(11) Uani 1 1 d .
H20A H 0.5311 0.9208 0.6181 0.053 Uiso 1 1 calc R
H20B H 0.4360 0.8874 0.7068 0.053 Uiso 1 1 calc R
H20C H 0.3860 0.9270 0.6123 0.053 Uiso 1 1 calc R
C21 C 0.6747(4) 0.6944(4) 0.9211(3) 0.0303(10) Uani 1 1 d .
C22 C 0.6730(5) 0.5994(4) 0.9620(3) 0.0368(11) Uani 1 1 d .
H22 H 0.6382 0.5635 0.9368 0.044 Uiso 1 1 calc R
C23 C 0.7255(6) 0.5600(4) 1.0425(4) 0.0430(13) Uani 1 1 d .
H23 H 0.7280 0.4960 1.0712 0.052 Uiso 1 1 calc R
C24 C 0.7744(5) 0.6147(4) 1.0805(4) 0.0420(12) Uani 1 1 d .
H24 H 0.8088 0.5874 1.1346 0.050 Uiso 1 1 calc R
C25 C 0.7721(5) 0.7095(4) 1.0384(3) 0.0376(11) Uani 1 1 d .
H25 H 0.8043 0.7458 1.0647 0.045 Uiso 1 1 calc R
C26 C 0.7218(5) 0.7516(3) 0.9565(3) 0.0342(11) Uani 1 1 d .
H26 H 0.7203 0.8155 0.9272 0.041 Uiso 1 1 calc R
C27 C 0.2477(4) 0.8034(3) 0.3492(3) 0.0204(8) Uani 1 1 d .
C28 C 0.2374(4) 0.7104(3) 0.3981(3) 0.0229(9) Uani 1 1 d .
C29 C 0.2139(4) 0.6793(3) 0.4921(3) 0.0251(9) Uani 1 1 d .
C30 C 0.1996(4) 0.7419(3) 0.5420(3) 0.0282(10) Uani 1 1 d .
C31 C 0.2149(4) 0.8341(3) 0.4973(3) 0.0267(9) Uani 1 1 d .
C32 C 0.2402(4) 0.8616(3) 0.4036(3) 0.0243(9) Uani 1 1 d .
C33 C 0.1682(4) 0.9401(3) 0.1978(3) 0.0214(8) Uani 1 1 d .
C34 C 0.0523(4) 0.9709(3) 0.2440(3) 0.0230(9) Uani 1 1 d .
C35 C -0.0393(4) 1.0420(3) 0.2043(3) 0.0264(9) Uani 1 1 d .
C36 C -0.0189(5) 1.0862(3) 0.1129(3) 0.0328(11) Uani 1 1 d .
C37 C 0.0932(5) 1.0581(3) 0.0628(3) 0.0327(11) Uani 1 1 d .
C38 C 0.1829(4) 0.9878(3) 0.1052(3) 0.0268(9) Uani 1 1 d .
C39 C 0.2498(4) 0.7752(3) 0.1817(3) 0.0209(8) Uani 1 1 d .
C40 C 0.3302(4) 0.7509(3) 0.1093(3) 0.0264(9) Uani 1 1 d .
C41 C 0.2964(4) 0.7002(3) 0.0594(3) 0.0279(10) Uani 1 1 d .
C42 C 0.1782(5) 0.6724(3) 0.0800(3) 0.0279(10) Uani 1 1 d .
C43 C 0.0946(4) 0.6946(3) 0.1512(3) 0.0228(9) Uani 1 1 d .
C44 C 0.1315(4) 0.7447(3) 0.1993(3) 0.0205(8) Uani 1 1 d .
C45 C 0.4232(4) 0.8662(3) 0.2192(3) 0.0237(9) Uani 1 1 d .
C46 C 0.5195(4) 0.7894(3) 0.2421(3) 0.0256(9) Uani 1 1 d .
C47 C 0.6467(4) 0.7965(4) 0.2394(3) 0.0289(10) Uani 1 1 d .
C48 C 0.6840(4) 0.8839(4) 0.2108(3) 0.0306(10) Uani 1 1 d .
C49 C 0.5948(4) 0.9625(4) 0.1863(3) 0.0310(10) Uani 1 1 d .
C50 C 0.4672(4) 0.9524(3) 0.1919(3) 0.0269(9) Uani 1 1 d .
Cl1 Cl 0.60140(11) 0.74994(8) 0.82075(7) 0.0306(3) Uani 1 1 d .
Cl2 Cl 0.67105(10) 0.51940(8) 0.77642(7) 0.0300(3) Uani 1 1 d .
F1 F 0.2494(2) 0.64285(17) 0.35626(16) 0.0270(5) Uani 1 1 d .
F2 F 0.2048(3) 0.58794(19) 0.53474(17) 0.0339(6) Uani 1 1 d .
F3 F 0.1733(3) 0.7128(2) 0.63340(17) 0.0359(6) Uani 1 1 d .
F4 F 0.2025(3) 0.8958(2) 0.54553(18) 0.0368(6) Uani 1 1 d .
F5 F 0.2554(2) 0.95318(18) 0.36422(17) 0.0289(6) Uani 1 1 d .
F6 F 0.0187(2) 0.92980(18) 0.33387(16) 0.0281(6) Uani 1 1 d .
F7 F -0.1481(2) 1.06748(19) 0.25505(19) 0.0348(6) Uani 1 1 d .
F8 F -0.1080(3) 1.1546(2) 0.0727(2) 0.0470(8) Uani 1 1 d .
F9 F 0.1131(3) 1.0991(2) -0.02797(19) 0.0458(8) Uani 1 1 d .
F10 F 0.2907(3) 0.9641(2) 0.05121(17) 0.0330(6) Uani 1 1 d .
F11 F 0.4480(2) 0.7765(2) 0.08223(18) 0.0358(6) Uani 1 1 d .
F12 F 0.3792(3) 0.6779(2) -0.00946(18) 0.0421(7) Uani 1 1 d .
F13 F 0.1441(3) 0.6234(2) 0.03148(19) 0.0385(7) Uani 1 1 d .
F14 F -0.0219(2) 0.66688(18) 0.17346(18) 0.0305(6) Uani 1 1 d .
F15 F 0.0443(2) 0.76482(17) 0.26804(16) 0.0240(5) Uani 1 1 d .
F16 F 0.4887(2) 0.70146(18) 0.27114(17) 0.0284(6) Uani 1 1 d .
F17 F 0.7319(2) 0.7185(2) 0.26471(19) 0.0363(6) Uani 1 1 d .
F18 F 0.8065(2) 0.8923(2) 0.2092(2) 0.0405(7) Uani 1 1 d .
F19 F 0.6297(3) 1.0488(2) 0.15789(19) 0.0378(7) Uani 1 1 d .
F20 F 0.3853(2) 1.03383(18) 0.17111(18) 0.0323(6) Uani 1 1 d .
Zr1 Zr 0.67460(4) 0.67748(3) 0.67882(3) 0.02028(14) Uani 1 1 d .

loop_
_atom_site_aniso_label
_atom_site_aniso_U_11
_atom_site_aniso_U_22
_atom_site_aniso_U_33
_atom_site_aniso_U_23
_atom_site_aniso_U_13
_atom_site_aniso_U_12
B1 0.018(2) 0.027(2) 0.020(2) -0.0053(19) -0.0009(18) -0.0040(19)
C1 0.022(2) 0.025(2) 0.030(2) -0.0085(18) 0.0014(18) -0.0046(17)
C2 0.022(2) 0.028(2) 0.027(2) -0.0080(18) -0.0052(17) -0.0045(17)
C3 0.027(2) 0.029(2) 0.025(2) -0.0105(18) 0.0026(18) -0.0111(18)
C4 0.022(2) 0.024(2) 0.028(2) -0.0078(18) 0.0023(17) -0.0083(17)
C5 0.023(2) 0.029(2) 0.023(2) -0.0110(18) 0.0022(17) -0.0081(18)
C6 0.031(2) 0.027(2) 0.043(3) -0.012(2) 0.001(2) -0.0059(19)
C7 0.031(2) 0.034(3) 0.032(2) -0.004(2) -0.011(2) -0.008(2)
C8 0.033(2) 0.036(3) 0.033(2) -0.016(2) 0.003(2) -0.016(2)
C9 0.029(2) 0.027(2) 0.034(2) -0.005(2) -0.0003(19) -0.0102(19)
C10 0.024(2) 0.042(3) 0.027(2) -0.018(2) 0.0023(18) -0.0068(19)
C11 0.022(2) 0.031(2) 0.022(2) -0.0067(18) -0.0041(17) -0.0045(18)
C12 0.021(2) 0.029(2) 0.027(2) -0.0058(18) -0.0044(17) -0.0023(17)
C13 0.023(2) 0.029(2) 0.026(2) -0.0043(18) -0.0069(18) -0.0054(18)
C14 0.019(2) 0.033(2) 0.022(2) -0.0064(18) -0.0032(17) -0.0031(17)
C15 0.026(2) 0.026(2) 0.024(2) -0.0057(18) -0.0063(18) -0.0014(18)
C16 0.031(2) 0.036(3) 0.024(2) 0.0000(19) -0.0071(19) -0.004(2)
C17 0.028(2) 0.037(3) 0.039(3) -0.016(2) -0.006(2) -0.007(2)
C18 0.035(3) 0.033(3) 0.040(3) -0.002(2) -0.015(2) -0.015(2)
C19 0.029(2) 0.056(3) 0.026(2) -0.013(2) 0.0002(19) -0.011(2)
C20 0.038(3) 0.029(2) 0.039(3) -0.010(2) -0.014(2) 0.002(2)
C21 0.023(2) 0.043(3) 0.025(2) -0.007(2) -0.0047(18) -0.006(2)
C22 0.045(3) 0.037(3) 0.030(3) -0.007(2) -0.003(2) -0.017(2)
C23 0.060(4) 0.037(3) 0.031(3) -0.006(2) -0.006(2) -0.012(3)
C24 0.052(3) 0.046(3) 0.030(3) -0.007(2) -0.014(2) -0.010(3)
C25 0.046(3) 0.039(3) 0.032(3) -0.010(2) -0.013(2) -0.008(2)
C26 0.039(3) 0.031(2) 0.033(3) -0.009(2) -0.004(2) -0.007(2)
C27 0.0138(18) 0.030(2) 0.019(2) -0.0071(17) -0.0021(15) -0.0055(16)
C28 0.0154(19) 0.032(2) 0.022(2) -0.0065(18) -0.0046(16) -0.0047(17)
C29 0.017(2) 0.033(2) 0.024(2) -0.0036(18) -0.0048(17) -0.0088(17)
C30 0.019(2) 0.045(3) 0.018(2) -0.0064(19) -0.0039(17) -0.0041(19)
C31 0.022(2) 0.036(2) 0.025(2) -0.0136(19) -0.0048(17) -0.0006(18)
C32 0.018(2) 0.031(2) 0.023(2) -0.0074(18) -0.0028(16) -0.0032(17)
C33 0.021(2) 0.026(2) 0.020(2) -0.0058(17) -0.0034(16) -0.0090(17)
C34 0.023(2) 0.029(2) 0.018(2) -0.0039(17) -0.0046(16) -0.0098(17)
C35 0.021(2) 0.030(2) 0.033(2) -0.0118(19) -0.0067(18) -0.0060(18)
C36 0.033(3) 0.028(2) 0.037(3) 0.000(2) -0.018(2) -0.006(2)
C37 0.039(3) 0.035(3) 0.023(2) 0.0029(19) -0.009(2) -0.016(2)
C38 0.027(2) 0.032(2) 0.022(2) -0.0055(18) -0.0007(17) -0.0119(19)
C39 0.020(2) 0.024(2) 0.018(2) -0.0030(16) -0.0040(16) -0.0027(16)
C40 0.023(2) 0.035(2) 0.020(2) -0.0060(18) -0.0012(17) -0.0053(18)
C41 0.031(2) 0.036(2) 0.016(2) -0.0078(18) -0.0031(17) -0.0021(19)
C42 0.037(3) 0.028(2) 0.021(2) -0.0066(18) -0.0125(19) -0.0035(19)
C43 0.023(2) 0.023(2) 0.021(2) -0.0015(17) -0.0075(17) -0.0039(17)
C44 0.021(2) 0.023(2) 0.0151(19) -0.0021(16) -0.0036(16) -0.0019(16)
C45 0.020(2) 0.036(2) 0.017(2) -0.0094(18) 0.0017(16) -0.0111(18)
C46 0.020(2) 0.041(3) 0.018(2) -0.0108(19) 0.0024(16) -0.0080(19)
C47 0.020(2) 0.048(3) 0.021(2) -0.015(2) -0.0004(17) -0.005(2)
C48 0.016(2) 0.059(3) 0.025(2) -0.022(2) 0.0004(17) -0.010(2)
C49 0.030(2) 0.047(3) 0.023(2) -0.017(2) 0.0065(18) -0.021(2)
C50 0.024(2) 0.035(2) 0.023(2) -0.0112(19) 0.0000(17) -0.0068(19)
Cl1 0.0303(6) 0.0382(6) 0.0255(5) -0.0110(5) -0.0059(4) -0.0050(5)
Cl2 0.0291(6) 0.0272(5) 0.0298(6) 0.0006(4) -0.0077(4) -0.0062(4)
F1 0.0319(14) 0.0279(13) 0.0232(12) -0.0056(10) -0.0063(10) -0.0095(11)
F2 0.0388(15) 0.0361(15) 0.0233(13) 0.0027(11) -0.0068(11) -0.0133(12)
F3 0.0323(14) 0.0554(18) 0.0163(12) -0.0057(12) -0.0032(11) -0.0057(13)
F4 0.0454(17) 0.0440(16) 0.0254(14) -0.0183(12) -0.0081(12) -0.0001(13)
F5 0.0341(14) 0.0285(13) 0.0257(13) -0.0082(11) -0.0056(11) -0.0060(11)
F6 0.0226(12) 0.0376(14) 0.0186(12) -0.0041(11) 0.0002(10) -0.0013(11)
F7 0.0254(13) 0.0382(15) 0.0411(16) -0.0150(13) -0.0088(12) 0.0045(11)
F8 0.0469(18) 0.0414(17) 0.0436(17) 0.0049(14) -0.0218(14) 0.0014(14)
F9 0.0559(19) 0.0522(19) 0.0224(14) 0.0081(13) -0.0105(13) -0.0182(15)
F10 0.0308(14) 0.0436(16) 0.0206(13) -0.0041(11) 0.0032(11) -0.0110(12)
F11 0.0231(13) 0.0603(18) 0.0280(14) -0.0188(13) 0.0067(11) -0.0155(13)
F12 0.0408(16) 0.065(2) 0.0261(14) -0.0276(14) 0.0044(12) -0.0066(14)
F13 0.0500(17) 0.0440(16) 0.0315(15) -0.0192(13) -0.0105(13) -0.0116(14)
F14 0.0258(13) 0.0340(14) 0.0359(14) -0.0089(12) -0.0091(11) -0.0112(11)
F15 0.0175(12) 0.0335(13) 0.0214(12) -0.0084(10) 0.0005(9) -0.0069(10)
F16 0.0224(13) 0.0326(14) 0.0289(13) -0.0071(11) -0.0032(10) -0.0043(10)
F17 0.0192(13) 0.0534(18) 0.0368(15) -0.0172(13) -0.0037(11) 0.0003(12)
F18 0.0199(13) 0.069(2) 0.0423(16) -0.0266(15) 0.0014(12) -0.0182(13)
F19 0.0340(15) 0.0482(17) 0.0395(16) -0.0188(13) 0.0048(12) -0.0246(13)
F20 0.0292(14) 0.0310(14) 0.0372(15) -0.0070(12) -0.0042(11) -0.0108(11)
Zr1 0.0218(2) 0.0216(2) 0.0174(2) -0.00483(16) -0.00287(16) -0.00427(16)

loop_
_atom_type_symbol
_atom_type_description
_atom_type_scat_dispersion_real
_atom_type_scat_dispersion_imag
_atom_type_scat_source
C C 0.0033 0.0016 'International Tables Vol C Tables 4.2.6.8 and 6.1.1.4'
H H 0.0000 0.0000 'International Tables Vol C Tables 4.2.6.8 and 6.1.1.4'
B B 0.0013 0.0007 'International Tables Vol C Tables 4.2.6.8 and 6.1.1.4'
F F 0.0171 0.0103 'International Tables Vol C Tables 4.2.6.8 and 6.1.1.4'
Cl Cl 0.1484 0.1585 'International Tables Vol C Tables 4.2.6.8 and 6.1.1.4'
Zr Zr -2.9673 0.5597 'International Tables Vol C Tables 4.2.6.8 and 6.1.1.4'

loop_
_geom_angle_atom_site_label_1
_geom_angle_atom_site_label_2
_geom_angle_atom_site_label_3
_geom_angle
C45 B1 C39 113.7(3)
C45 B1 C27 102.4(3)
C39 B1 C27 113.8(3)
C45 B1 C33 114.8(4)
C39 B1 C33 100.3(3)
C27 B1 C33 112.3(3)
C2 C1 C5 108.4(4)
C2 C1 C6 125.8(4)
C5 C1 C6 125.5(4)
C2 C1 Zr1 74.5(2)
C5 C1 Zr1 74.0(2)
C6 C1 Zr1 122.7(3)
C3 C2 C1 107.9(4)
C3 C2 C7 126.1(4)
C1 C2 C7 125.4(4)
C3 C2 Zr1 74.5(2)
C1 C2 Zr1 72.7(2)
C7 C2 Zr1 125.4(3)
C4 C3 C2 108.7(4)
C4 C3 C8 123.6(4)
C2 C3 C8 126.8(4)
C4 C3 Zr1 73.4(2)
C2 C3 Zr1 73.0(2)
C8 C3 Zr1 127.8(3)
C3 C4 C5 107.7(4)
C3 C4 C9 123.8(4)
C5 C4 C9 127.2(4)
C3 C4 Zr1 74.2(2)
C5 C4 Zr1 72.7(2)
C9 C4 Zr1 129.3(3)
C1 C5 C4 107.4(4)
C1 C5 C10 124.5(4)
C4 C5 C10 126.4(4)
C1 C5 Zr1 73.0(2)
C4 C5 Zr1 74.2(2)
C10 C5 Zr1 130.1(3)
C12 C11 C15 108.5(4)
C12 C11 C16 125.7(4)
C15 C11 C16 124.2(4)
C12 C11 Zr1 73.5(2)
C15 C11 Zr1 72.6(2)
C16 C11 Zr1 131.5(3)
C11 C12 C13 107.6(4)
C11 C12 C17 127.9(4)
C13 C12 C17 123.3(4)
C11 C12 Zr1 74.0(2)
C13 C12 Zr1 75.1(2)
C17 C12 Zr1 126.1(3)
C14 C13 C12 108.1(4)
C14 C13 C18 125.9(4)
C12 C13 C18 125.7(4)
C14 C13 Zr1 73.1(2)
C12 C13 Zr1 72.1(2)
C18 C13 Zr1 125.4(3)
C13 C14 C15 108.0(4)
C13 C14 C19 124.4(4)
C15 C14 C19 127.2(4)
C13 C14 Zr1 74.7(2)
C15 C14 Zr1 72.1(2)
C19 C14 Zr1 124.9(3)
C11 C15 C14 107.6(4)
C11 C15 C20 125.5(4)
C14 C15 C20 126.4(4)
C11 C15 Zr1 74.5(2)
C14 C15 Zr1 74.9(2)
C20 C15 Zr1 123.1(3)
C26 C21 C22 124.1(4)
C26 C21 Cl1 116.8(4)
C22 C21 Cl1 119.0(4)
C21 C22 C23 117.1(5)
C24 C23 C22 120.9(5)
C25 C24 C23 120.2(5)
C24 C25 C26 120.7(5)
C21 C26 C25 117.1(5)
C32 C27 C28 113.7(4)
C32 C27 B1 119.8(4)
C28 C27 B1 126.4(4)
F1 C28 C29 114.6(4)
F1 C28 C27 121.7(4)
C29 C28 C27 123.6(4)
F2 C29 C30 120.0(4)
F2 C29 C28 120.2(4)
C30 C29 C28 119.8(4)
F3 C30 C29 120.3(4)
F3 C30 C31 120.7(4)
C29 C30 C31 119.0(4)
F4 C31 C30 119.6(4)
F4 C31 C32 121.4(4)
C30 C31 C32 119.0(4)
F5 C32 C31 115.8(4)
F5 C32 C27 119.6(4)
C31 C32 C27 124.6(4)
C34 C33 C38 112.8(4)
C34 C33 B1 127.4(4)
C38 C33 B1 119.0(4)
F6 C34 C35 114.1(4)
F6 C34 C33 121.2(4)
C35 C34 C33 124.7(4)
F7 C35 C36 120.2(4)
F7 C35 C34 120.2(4)
C36 C35 C34 119.6(4)
F8 C36 C35 120.5(5)
F8 C36 C37 120.8(4)
C35 C36 C37 118.7(4)
F9 C37 C36 119.4(4)
F9 C37 C38 120.8(4)
C36 C37 C38 119.8(4)
F10 C38 C37 116.3(4)
F10 C38 C33 119.3(4)
C37 C38 C33 124.4(4)
C40 C39 C44 113.7(4)
C40 C39 B1 126.8(4)
C44 C39 B1 118.9(4)
F11 C40 C41 115.3(4)
F11 C40 C39 121.3(4)
C41 C40 C39 123.4(4)
F12 C41 C42 119.4(4)
F12 C41 C40 120.5(4)
C42 C41 C40 120.1(4)
F13 C42 C41 120.6(4)
F13 C42 C43 120.4(4)
C41 C42 C43 119.0(4)
F14 C43 C44 120.7(4)
F14 C43 C42 120.1(4)
C44 C43 C42 119.2(4)
F15 C44 C43 116.2(4)
F15 C44 C39 119.3(4)
C43 C44 C39 124.5(4)
C50 C45 C46 113.3(4)
C50 C45 B1 128.0(4)
C46 C45 B1 118.4(4)
F16 C46 C47 116.3(4)
F16 C46 C45 119.2(4)
C47 C46 C45 124.5(4)
F17 C47 C48 120.7(4)
F17 C47 C46 120.2(4)
C48 C47 C46 119.1(4)
F18 C48 C47 120.0(4)
F18 C48 C49 120.4(4)
C47 C48 C49 119.5(4)
F19 C49 C48 120.4(4)
F19 C49 C50 120.1(4)
C48 C49 C50 119.5(4)
F20 C50 C45 120.8(4)
F20 C50 C49 115.2(4)
C45 C50 C49 124.0(4)
C21 Cl1 Zr1 118.50(16)
Cl2 Zr1 C1 82.15(10)
Cl2 Zr1 C15 125.15(11)
C1 Zr1 C15 146.79(14)
Cl2 Zr1 C5 112.14(11)
C1 Zr1 C5 33.05(15)
C15 Zr1 C5 113.89(15)
Cl2 Zr1 C12 98.23(11)
C1 Zr1 C12 108.09(14)
C15 Zr1 C12 54.58(14)
C5 Zr1 C12 89.74(14)
Cl2 Zr1 C2 83.27(10)
C1 Zr1 C2 32.82(14)
C15 Zr1 C2 149.37(14)
C5 Zr1 C2 54.53(14)
C12 Zr1 C2 140.67(14)
Cl2 Zr1 C11 129.32(11)
C1 Zr1 C11 116.56(14)
C15 Zr1 C11 32.85(14)
C5 Zr1 C11 86.17(14)
C12 Zr1 C11 32.57(14)
C2 Zr1 C11 138.34(14)
Cl2 Zr1 C4 135.02(11)
C1 Zr1 C4 54.59(14)
C15 Zr1 C4 99.68(15)
C5 Zr1 C4 33.11(14)
C12 Zr1 C4 105.85(14)
C2 Zr1 C4 54.21(14)
C11 Zr1 C4 85.75(14)
Cl2 Zr1 C14 92.22(11)
C1 Zr1 C14 160.66(14)
C15 Zr1 C14 32.98(14)
C5 Zr1 C14 139.80(14)
C12 Zr1 C14 54.21(14)
C2 Zr1 C14 164.87(14)
C11 Zr1 C14 54.08(14)
C4 Zr1 C14 132.66(14)
Cl2 Zr1 C3 113.59(11)
C1 Zr1 C3 54.11(14)
C15 Zr1 C3 116.86(15)
C5 Zr1 C3 54.23(14)
C12 Zr1 C3 138.26(14)
C2 Zr1 C3 32.52(14)
C11 Zr1 C3 115.15(14)
C4 Zr1 C3 32.43(14)
C14 Zr1 C3 143.51(14)
Cl2 Zr1 C13 77.33(10)
C1 Zr1 C13 128.69(15)
C15 Zr1 C13 54.09(14)
C5 Zr1 C13 120.92(14)
C12 Zr1 C13 32.78(14)
C2 Zr1 C13 155.97(14)
C11 Zr1 C13 53.75(14)
C4 Zr1 C13 137.61(14)
C14 Zr1 C13 32.19(14)
C3 Zr1 C13 168.88(14)
Cl2 Zr1 Cl1 92.03(4)
C1 Zr1 Cl1 124.21(11)
C15 Zr1 Cl1 77.70(10)
C5 Zr1 Cl1 132.79(10)
C12 Zr1 Cl1 127.60(10)
C2 Zr1 Cl1 91.42(10)
C11 Zr1 Cl1 109.66(10)
C4 Zr1 Cl1 101.94(10)
C14 Zr1 Cl1 74.26(10)
C3 Zr1 Cl1 79.26(10)
C13 Zr1 Cl1 103.19(11)

loop_
_geom_bond_atom_site_label_1
_geom_bond_atom_site_label_2
_geom_bond_distance
B1 C45 1.651(6)
B1 C39 1.658(6)
B1 C27 1.661(6)
B1 C33 1.668(6)
C1 C2 1.420(6)
C1 C5 1.426(6)
C1 C6 1.510(6)
C1 Zr1 2.501(4)
C2 C3 1.419(6)
C2 C7 1.510(6)
C2 Zr1 2.524(4)
C3 C4 1.417(6)
C3 C8 1.520(6)
C3 Zr1 2.543(4)
C4 C5 1.438(6)
C4 C9 1.511(6)
C4 Zr1 2.533(4)
C5 C10 1.510(6)
C5 Zr1 2.514(4)
C11 C12 1.416(6)
C11 C15 1.424(6)
C11 C16 1.512(6)
C11 Zr1 2.529(4)
C12 C13 1.435(6)
C12 C17 1.486(6)
C12 Zr1 2.522(4)
C13 C14 1.415(6)
C13 C18 1.503(6)
C13 Zr1 2.562(4)
C14 C15 1.433(6)
C14 C19 1.510(6)
C14 Zr1 2.541(4)
C15 C20 1.510(6)
C15 Zr1 2.505(4)
C21 C26 1.378(7)
C21 C22 1.382(7)
C21 Cl1 1.784(5)
C22 C23 1.389(7)
C23 C24 1.386(8)
C24 C25 1.377(8)
C25 C26 1.400(7)
C27 C32 1.387(6)
C27 C28 1.391(6)
C28 F1 1.353(5)
C28 C29 1.387(6)
C29 F2 1.350(5)
C29 C30 1.376(7)
C30 F3 1.349(5)
C30 C31 1.380(7)
C31 F4 1.347(5)
C31 C32 1.382(6)
C32 F5 1.359(5)
C33 C34 1.392(6)
C33 C38 1.396(6)
C34 F6 1.358(5)
C34 C35 1.385(6)
C35 F7 1.347(5)
C35 C36 1.370(7)
C36 F8 1.350(5)
C36 C37 1.379(7)
C37 F9 1.353(5)
C37 C38 1.379(7)
C38 F10 1.358(5)
C39 C40 1.390(6)
C39 C44 1.392(6)
C40 F11 1.353(5)
C40 C41 1.387(6)
C41 F12 1.347(5)
C41 C42 1.370(7)
C42 F13 1.352(5)
C42 C43 1.379(6)
C43 F14 1.350(5)
C43 C44 1.376(6)
C44 F15 1.357(5)
C45 C50 1.389(6)
C45 C46 1.402(6)
C46 F16 1.352(5)
C46 C47 1.389(6)
C47 F17 1.346(6)
C47 C48 1.373(7)
C48 F18 1.347(5)
C48 C49 1.376(7)
C49 F19 1.347(5)
C49 C50 1.398(6)
C50 F20 1.355(5)
Cl1 Zr1 2.6981(12)
Cl2 Zr1 2.4068(12)

loop_
_geom_torsion_atom_site_label_1
_geom_torsion_atom_site_label_2
_geom_torsion_atom_site_label_3
_geom_torsion_atom_site_label_4
_geom_torsion
C5 C1 C2 C3 0.1(5)
C6 C1 C2 C3 173.8(4)
Zr1 C1 C2 C3 -66.7(3)
C5 C1 C2 C7 -171.7(4)
C6 C1 C2 C7 2.0(7)
Zr1 C1 C2 C7 121.5(4)
C5 C1 C2 Zr1 66.8(3)
C6 C1 C2 Zr1 -119.5(4)
C1 C2 C3 C4 0.3(5)
C7 C2 C3 C4 172.0(4)
Zr1 C2 C3 C4 -65.3(3)
C1 C2 C3 C8 -169.6(4)
C7 C2 C3 C8 2.2(7)
Zr1 C2 C3 C8 124.9(4)
C1 C2 C3 Zr1 65.6(3)
C7 C2 C3 Zr1 -122.7(4)
C2 C3 C4 C5 -0.5(5)
C8 C3 C4 C5 169.7(4)
Zr1 C3 C4 C5 -65.5(3)
C2 C3 C4 C9 -168.0(4)
C8 C3 C4 C9 2.3(7)
Zr1 C3 C4 C9 127.0(4)
C2 C3 C4 Zr1 65.0(3)
C8 C3 C4 Zr1 -124.8(4)
C2 C1 C5 C4 -0.4(5)
C6 C1 C5 C4 -174.1(4)
Zr1 C1 C5 C4 66.7(3)
C2 C1 C5 C10 165.5(4)
C6 C1 C5 C10 -8.3(7)
Zr1 C1 C5 C10 -127.4(4)
C2 C1 C5 Zr1 -67.1(3)
C6 C1 C5 Zr1 119.1(4)
C3 C4 C5 C1 0.5(5)
C9 C4 C5 C1 167.4(4)
Zr1 C4 C5 C1 -65.9(3)
C3 C4 C5 C10 -165.0(4)
C9 C4 C5 C10 1.9(7)
Zr1 C4 C5 C10 128.5(4)
C3 C4 C5 Zr1 66.5(3)
C9 C4 C5 Zr1 -126.6(4)
C15 C11 C12 C13 3.5(5)
C16 C11 C12 C13 -162.2(4)
Zr1 C11 C12 C13 68.2(3)
C15 C11 C12 C17 171.8(4)
C16 C11 C12 C17 6.0(7)
Zr1 C11 C12 C17 -123.6(5)
C15 C11 C12 Zr1 -64.7(3)
C16 C11 C12 Zr1 129.6(4)
C11 C12 C13 C14 -2.7(5)
C17 C12 C13 C14 -171.6(4)
Zr1 C12 C13 C14 64.7(3)
C11 C12 C13 C18 171.4(4)
C17 C12 C13 C18 2.5(7)
Zr1 C12 C13 C18 -121.2(4)
C11 C12 C13 Zr1 -67.4(3)
C17 C12 C13 Zr1 123.7(4)
C12 C13 C14 C15 0.8(5)
C18 C13 C14 C15 -173.2(4)
Zr1 C13 C14 C15 64.9(3)
C12 C13 C14 C19 173.8(4)
C18 C13 C14 C19 -0.2(7)
Zr1 C13 C14 C19 -122.1(4)
C12 C13 C14 Zr1 -64.1(3)
C18 C13 C14 Zr1 121.9(4)
C12 C11 C15 C14 -3.0(5)
C16 C11 C15 C14 163.0(4)
Zr1 C11 C15 C14 -68.2(3)
C12 C11 C15 C20 -174.9(4)
C16 C11 C15 C20 -8.9(7)
Zr1 C11 C15 C20 119.9(4)
C12 C11 C15 Zr1 65.2(3)
C16 C11 C15 Zr1 -128.8(4)
C13 C14 C15 C11 1.3(5)
C19 C14 C15 C11 -171.4(4)
Zr1 C14 C15 C11 67.9(3)
C13 C14 C15 C20 173.2(4)
C19 C14 C15 C20 0.4(7)
Zr1 C14 C15 C20 -120.2(4)
C13 C14 C15 Zr1 -66.6(3)
C19 C14 C15 Zr1 120.6(4)
C26 C21 C22 C23 -1.8(8)
Cl1 C21 C22 C23 -176.9(4)
C21 C22 C23 C24 1.5(8)
C22 C23 C24 C25 -0.4(9)
C23 C24 C25 C26 -0.6(9)
C22 C21 C26 C25 0.8(7)
Cl1 C21 C26 C25 176.0(4)
C24 C25 C26 C21 0.5(8)
C45 B1 C27 C32 69.1(5)
C39 B1 C27 C32 -167.7(4)
C33 B1 C27 C32 -54.6(5)
C45 B1 C27 C28 -107.6(4)
C39 B1 C27 C28 15.6(6)
C33 B1 C27 C28 128.7(4)
C32 C27 C28 F1 -176.4(3)
B1 C27 C28 F1 0.5(6)
C32 C27 C28 C29 3.9(6)
B1 C27 C28 C29 -179.2(4)
F1 C28 C29 F2 0.1(5)
C27 C28 C29 F2 179.8(4)
F1 C28 C29 C30 -179.9(4)
C27 C28 C29 C30 -0.1(6)
F2 C29 C30 F3 -1.7(6)
C28 C29 C30 F3 178.2(4)
F2 C29 C30 C31 177.1(4)
C28 C29 C30 C31 -2.9(6)
F3 C30 C31 F4 -0.4(6)
C29 C30 C31 F4 -179.2(4)
F3 C30 C31 C32 -179.2(4)
C29 C30 C31 C32 1.9(6)
F4 C31 C32 F5 1.8(6)
C30 C31 C32 F5 -179.4(4)
F4 C31 C32 C27 -176.5(4)
C30 C31 C32 C27 2.3(7)
C28 C27 C32 F5 176.7(3)
B1 C27 C32 F5 -0.4(6)
C28 C27 C32 C31 -5.0(6)
B1 C27 C32 C31 177.9(4)
C45 B1 C33 C34 -131.3(4)
C39 B1 C33 C34 106.3(4)
C27 B1 C33 C34 -14.9(6)
C45 B1 C33 C38 59.3(5)
C39 B1 C33 C38 -63.0(4)
C27 B1 C33 C38 175.8(4)
C38 C33 C34 F6 177.1(4)
B1 C33 C34 F6 7.2(6)
C38 C33 C34 C35 -1.0(6)
B1 C33 C34 C35 -170.9(4)
F6 C34 C35 F7 2.5(6)
C33 C34 C35 F7 -179.3(4)
F6 C34 C35 C36 -177.2(4)
C33 C34 C35 C36 1.0(7)
F7 C35 C36 F8 -0.7(7)
C34 C35 C36 F8 178.9(4)
F7 C35 C36 C37 -179.6(4)
C34 C35 C36 C37 0.1(7)
F8 C36 C37 F9 -0.7(7)
C35 C36 C37 F9 178.1(4)
F8 C36 C37 C38 -179.9(4)
C35 C36 C37 C38 -1.0(7)
F9 C37 C38 F10 0.8(6)
C36 C37 C38 F10 180.0(4)
F9 C37 C38 C33 -178.1(4)
C36 C37 C38 C33 1.1(7)
C34 C33 C38 F10 -178.9(4)
B1 C33 C38 F10 -8.1(6)
C34 C33 C38 C37 -0.1(6)
B1 C33 C38 C37 170.8(4)
C45 B1 C39 C40 -16.2(6)
C27 B1 C39 C40 -132.9(4)
C33 B1 C39 C40 107.0(4)
C45 B1 C39 C44 172.8(4)
C27 B1 C39 C44 56.1(5)
C33 B1 C39 C44 -64.0(4)
C44 C39 C40 F11 178.9(4)
B1 C39 C40 F11 7.6(7)
C44 C39 C40 C41 -0.5(6)
B1 C39 C40 C41 -171.9(4)
F11 C40 C41 F12 1.3(6)
C39 C40 C41 F12 -179.2(4)
F11 C40 C41 C42 -178.7(4)
C39 C40 C41 C42 0.7(7)
F12 C41 C42 F13 -0.4(7)
C40 C41 C42 F13 179.7(4)
F12 C41 C42 C43 179.2(4)
C40 C41 C42 C43 -0.7(7)
F13 C42 C43 F14 0.5(6)
C41 C42 C43 F14 -179.2(4)
F13 C42 C43 C44 -179.8(4)
C41 C42 C43 C44 0.5(6)
F14 C43 C44 F15 -0.8(6)
C42 C43 C44 F15 179.5(4)
F14 C43 C44 C39 179.4(4)
C42 C43 C44 C39 -0.4(6)
C40 C39 C44 F15 -179.5(4)
B1 C39 C44 F15 -7.4(5)
C40 C39 C44 C43 0.3(6)
B1 C39 C44 C43 172.4(4)
C39 B1 C45 C50 128.0(4)
C27 B1 C45 C50 -108.8(5)
C33 B1 C45 C50 13.2(6)
C39 B1 C45 C46 -59.2(5)
C27 B1 C45 C46 64.1(5)
C33 B1 C45 C46 -174.0(4)
C50 C45 C46 F16 179.0(4)
B1 C45 C46 F16 5.1(6)
C50 C45 C46 C47 0.5(6)
B1 C45 C46 C47 -173.3(4)
F16 C46 C47 F17 0.0(6)
C45 C46 C47 F17 178.5(4)
F16 C46 C47 C48 -179.8(4)
C45 C46 C47 C48 -1.3(7)
F17 C47 C48 F18 -0.9(6)
C46 C47 C48 F18 178.8(4)
F17 C47 C48 C49 -179.3(4)
C46 C47 C48 C49 0.5(6)
F18 C48 C49 F19 1.8(6)
C47 C48 C49 F19 -179.8(4)
F18 C48 C49 C50 -177.5(4)
C47 C48 C49 C50 0.9(6)
C46 C45 C50 F20 -177.2(4)
B1 C45 C50 F20 -4.0(7)
C46 C45 C50 C49 0.9(6)
B1 C45 C50 C49 174.1(4)
F19 C49 C50 F20 -2.8(6)
C48 C49 C50 F20 176.5(4)
F19 C49 C50 C45 179.0(4)
C48 C49 C50 C45 -1.7(7)
C26 C21 Cl1 Zr1 130.2(3)
C22 C21 Cl1 Zr1 -54.3(4)
C2 C1 Zr1 Cl2 -89.7(2)
C5 C1 Zr1 Cl2 155.4(2)
C6 C1 Zr1 Cl2 33.1(4)
C2 C1 Zr1 C15 122.0(3)
C5 C1 Zr1 C15 7.2(4)
C6 C1 Zr1 C15 -115.1(4)
C2 C1 Zr1 C5 114.8(4)
C6 C1 Zr1 C5 -122.3(5)
C2 C1 Zr1 C12 174.1(2)
C5 C1 Zr1 C12 59.3(3)
C6 C1 Zr1 C12 -63.0(4)
C5 C1 Zr1 C2 -114.8(4)
C6 C1 Zr1 C2 122.8(5)
C2 C1 Zr1 C11 140.0(2)
C5 C1 Zr1 C11 25.2(3)
C6 C1 Zr1 C11 -97.2(4)
C2 C1 Zr1 C4 77.2(3)
C5 C1 Zr1 C4 -37.6(2)
C6 C1 Zr1 C4 -160.0(4)
C2 C1 Zr1 C14 -163.8(4)
C5 C1 Zr1 C14 81.4(5)
C6 C1 Zr1 C14 -41.0(7)
C2 C1 Zr1 C3 37.0(2)
C5 C1 Zr1 C3 -77.8(3)
C6 C1 Zr1 C3 159.9(4)
C2 C1 Zr1 C13 -156.5(2)
C5 C1 Zr1 C13 88.6(3)
C6 C1 Zr1 C13 -33.7(4)
C2 C1 Zr1 Cl1 -2.6(3)
C5 C1 Zr1 Cl1 -117.5(2)
C6 C1 Zr1 Cl1 120.2(3)
C11 C15 Zr1 Cl2 -109.8(2)
C14 C15 Zr1 Cl2 3.8(3)
C20 C15 Zr1 Cl2 127.7(3)
C11 C15 Zr1 C1 30.6(4)
C14 C15 Zr1 C1 144.2(3)
C20 C15 Zr1 C1 -91.9(4)
C11 C15 Zr1 C5 34.9(3)
C14 C15 Zr1 C5 148.4(2)
C20 C15 Zr1 C5 -87.7(4)
C11 C15 Zr1 C12 -36.4(2)
C14 C15 Zr1 C12 77.2(3)
C20 C15 Zr1 C12 -158.9(4)
C11 C15 Zr1 C2 95.0(3)
C14 C15 Zr1 C2 -151.4(3)
C20 C15 Zr1 C2 -27.5(5)
C14 C15 Zr1 C11 113.5(4)
C20 C15 Zr1 C11 -122.6(5)
C11 C15 Zr1 C4 66.2(3)
C14 C15 Zr1 C4 179.8(2)
C20 C15 Zr1 C4 -56.3(4)
C11 C15 Zr1 C14 -113.5(4)
C20 C15 Zr1 C14 123.9(5)
C11 C15 Zr1 C3 95.4(3)
C14 C15 Zr1 C3 -151.1(2)
C20 C15 Zr1 C3 -27.2(4)
C11 C15 Zr1 C13 -77.0(3)
C14 C15 Zr1 C13 36.5(2)
C20 C15 Zr1 C13 160.4(4)
C11 C15 Zr1 Cl1 166.5(3)
C14 C15 Zr1 Cl1 -80.0(2)
C20 C15 Zr1 Cl1 43.9(4)
C1 C5 Zr1 Cl2 -26.4(3)
C4 C5 Zr1 Cl2 -140.7(2)
C10 C5 Zr1 Cl2 94.7(4)
C4 C5 Zr1 C1 -114.3(4)
C10 C5 Zr1 C1 121.1(5)
C1 C5 Zr1 C15 -175.7(2)
C4 C5 Zr1 C15 70.0(3)
C10 C5 Zr1 C15 -54.6(4)
C1 C5 Zr1 C12 -125.2(3)
C4 C5 Zr1 C12 120.5(3)
C10 C5 Zr1 C12 -4.1(4)
C1 C5 Zr1 C2 37.1(2)
C4 C5 Zr1 C2 -77.2(3)
C10 C5 Zr1 C2 158.3(5)
C1 C5 Zr1 C11 -157.6(3)
C4 C5 Zr1 C11 88.1(3)
C10 C5 Zr1 C11 -36.5(4)
C1 C5 Zr1 C4 114.3(4)
C10 C5 Zr1 C4 -124.6(5)
C1 C5 Zr1 C14 -149.5(3)
C4 C5 Zr1 C14 96.2(3)
C10 C5 Zr1 C14 -28.4(5)
C1 C5 Zr1 C3 77.4(3)
C4 C5 Zr1 C3 -36.9(2)
C10 C5 Zr1 C3 -161.4(5)
C1 C5 Zr1 C13 -114.6(3)
C4 C5 Zr1 C13 131.1(3)
C10 C5 Zr1 C13 6.6(5)
C1 C5 Zr1 Cl1 89.0(3)
C4 C5 Zr1 Cl1 -25.3(3)
C10 C5 Zr1 Cl1 -149.9(3)
C11 C12 Zr1 Cl2 164.4(2)
C13 C12 Zr1 Cl2 50.6(3)
C17 C12 Zr1 Cl2 -70.0(4)
C11 C12 Zr1 C1 -111.2(3)
C13 C12 Zr1 C1 135.0(3)
C17 C12 Zr1 C1 14.4(4)
C11 C12 Zr1 C15 36.7(2)
C13 C12 Zr1 C15 -77.0(3)
C17 C12 Zr1 C15 162.3(5)
C11 C12 Zr1 C5 -83.3(3)
C13 C12 Zr1 C5 163.0(3)
C17 C12 Zr1 C5 42.3(4)
C11 C12 Zr1 C2 -106.2(3)
C13 C12 Zr1 C2 140.0(3)
C17 C12 Zr1 C2 19.4(5)
C13 C12 Zr1 C11 -113.7(4)
C17 C12 Zr1 C11 125.6(5)
C11 C12 Zr1 C4 -54.0(3)
C13 C12 Zr1 C4 -167.7(2)
C17 C12 Zr1 C4 71.6(4)
C11 C12 Zr1 C14 77.6(3)
C13 C12 Zr1 C14 -36.1(2)
C17 C12 Zr1 C14 -156.8(5)
C11 C12 Zr1 C3 -55.3(3)
C13 C12 Zr1 C3 -169.0(2)
C17 C12 Zr1 C3 70.3(5)
C11 C12 Zr1 C13 113.7(4)
C17 C12 Zr1 C13 -120.7(5)
C11 C12 Zr1 Cl1 65.4(3)
C13 C12 Zr1 Cl1 -48.4(3)
C17 C12 Zr1 Cl1 -169.0(3)
C3 C2 Zr1 Cl2 -159.2(2)
C1 C2 Zr1 Cl2 86.0(2)
C7 C2 Zr1 Cl2 -35.6(4)
C3 C2 Zr1 C1 114.9(4)
C7 C2 Zr1 C1 -121.5(5)
C3 C2 Zr1 C15 0.6(4)
C1 C2 Zr1 C15 -114.3(3)
C7 C2 Zr1 C15 124.2(4)
C3 C2 Zr1 C5 77.4(3)
C1 C2 Zr1 C5 -37.4(2)
C7 C2 Zr1 C5 -159.0(4)
C3 C2 Zr1 C12 106.0(3)
C1 C2 Zr1 C12 -8.8(4)
C7 C2 Zr1 C12 -130.4(4)
C3 C2 Zr1 C11 55.0(3)
C1 C2 Zr1 C11 -59.9(3)
C7 C2 Zr1 C11 178.6(3)
C3 C2 Zr1 C4 36.4(2)
C1 C2 Zr1 C4 -78.4(3)
C7 C2 Zr1 C4 160.0(4)
C3 C2 Zr1 C14 -85.9(6)
C1 C2 Zr1 C14 159.3(5)
C7 C2 Zr1 C14 37.7(8)
C1 C2 Zr1 C3 -114.9(4)
C7 C2 Zr1 C3 123.6(5)
C3 C2 Zr1 C13 164.6(3)
C1 C2 Zr1 C13 49.8(5)
C7 C2 Zr1 C13 -71.8(5)
C3 C2 Zr1 Cl1 -67.3(2)
C1 C2 Zr1 Cl1 177.8(2)
C7 C2 Zr1 Cl1 56.3(4)
C12 C11 Zr1 Cl2 -20.2(3)
C15 C11 Zr1 Cl2 95.9(3)
C16 C11 Zr1 Cl2 -143.5(4)
C12 C11 Zr1 C1 82.1(3)
C15 C11 Zr1 C1 -161.8(2)
C16 C11 Zr1 C1 -41.3(5)
C12 C11 Zr1 C15 -116.1(4)
C16 C11 Zr1 C15 120.6(5)
C12 C11 Zr1 C5 95.5(3)
C15 C11 Zr1 C5 -148.4(3)
C16 C11 Zr1 C5 -27.8(4)
C15 C11 Zr1 C12 116.1(4)
C16 C11 Zr1 C12 -123.3(5)
C12 C11 Zr1 C2 113.7(3)
C15 C11 Zr1 C2 -130.2(3)
C16 C11 Zr1 C2 -9.6(5)
C12 C11 Zr1 C4 128.7(3)
C15 C11 Zr1 C4 -115.2(3)
C16 C11 Zr1 C4 5.4(4)
C12 C11 Zr1 C14 -78.0(3)
C15 C11 Zr1 C14 38.0(3)
C16 C11 Zr1 C14 158.6(5)
C12 C11 Zr1 C3 142.8(2)
C15 C11 Zr1 C3 -101.1(3)
C16 C11 Zr1 C3 19.4(5)
C12 C11 Zr1 C13 -37.9(2)
C15 C11 Zr1 C13 78.2(3)
C16 C11 Zr1 C13 -161.3(5)
C12 C11 Zr1 Cl1 -130.1(2)
C15 C11 Zr1 Cl1 -14.0(3)
C16 C11 Zr1 Cl1 106.5(4)
C3 C4 Zr1 Cl2 -58.7(3)
C5 C4 Zr1 Cl2 56.0(3)
C9 C4 Zr1 Cl2 -179.7(3)
C3 C4 Zr1 C1 -77.2(3)
C5 C4 Zr1 C1 37.6(3)
C9 C4 Zr1 C1 161.9(5)
C3 C4 Zr1 C15 125.9(3)
C5 C4 Zr1 C15 -119.4(3)
C9 C4 Zr1 C15 4.9(4)
C3 C4 Zr1 C5 -114.7(4)
C9 C4 Zr1 C5 124.3(5)
C3 C4 Zr1 C12 -178.4(2)
C5 C4 Zr1 C12 -63.6(3)
C9 C4 Zr1 C12 60.7(4)
C3 C4 Zr1 C2 -36.5(2)
C5 C4 Zr1 C2 78.2(3)
C9 C4 Zr1 C2 -157.5(5)
C3 C4 Zr1 C11 155.7(3)
C5 C4 Zr1 C11 -89.5(3)
C9 C4 Zr1 C11 34.8(4)
C3 C4 Zr1 C14 126.0(3)
C5 C4 Zr1 C14 -119.2(3)
C9 C4 Zr1 C14 5.1(5)
C5 C4 Zr1 C3 114.7(4)
C9 C4 Zr1 C3 -121.0(5)
C3 C4 Zr1 C13 171.8(2)
C5 C4 Zr1 C13 -73.5(3)
C9 C4 Zr1 C13 50.8(5)
C3 C4 Zr1 Cl1 46.5(3)
C5 C4 Zr1 Cl1 161.3(2)
C9 C4 Zr1 Cl1 -74.4(4)
C13 C14 Zr1 Cl2 -61.7(2)
C15 C14 Zr1 Cl2 -176.9(2)
C19 C14 Zr1 Cl2 59.8(4)
C13 C14 Zr1 C1 10.7(6)
C15 C14 Zr1 C1 -104.5(5)
C19 C14 Zr1 C1 132.2(5)
C13 C14 Zr1 C15 115.2(4)
C19 C14 Zr1 C15 -123.3(5)
C13 C14 Zr1 C5 67.3(3)
C15 C14 Zr1 C5 -47.9(3)
C19 C14 Zr1 C5 -171.2(3)
C13 C14 Zr1 C12 36.8(2)
C15 C14 Zr1 C12 -78.4(3)
C19 C14 Zr1 C12 158.3(5)
C13 C14 Zr1 C2 -133.9(5)
C15 C14 Zr1 C2 110.9(5)
C19 C14 Zr1 C2 -12.4(8)
C13 C14 Zr1 C11 77.3(3)
C15 C14 Zr1 C11 -37.9(2)
C19 C14 Zr1 C11 -161.2(5)
C13 C14 Zr1 C4 114.9(3)
C15 C14 Zr1 C4 -0.3(3)
C19 C14 Zr1 C4 -123.6(4)
C13 C14 Zr1 C3 161.7(3)
C15 C14 Zr1 C3 46.5(4)
C19 C14 Zr1 C3 -76.8(5)
C15 C14 Zr1 C13 -115.2(4)
C19 C14 Zr1 C13 121.5(5)
C13 C14 Zr1 Cl1 -153.2(3)
C15 C14 Zr1 Cl1 91.6(2)
C19 C14 Zr1 Cl1 -31.7(4)
C4 C3 Zr1 Cl2 138.8(2)
C2 C3 Zr1 Cl2 22.6(3)
C8 C3 Zr1 Cl2 -101.2(4)
C4 C3 Zr1 C1 78.8(3)
C2 C3 Zr1 C1 -37.4(2)
C8 C3 Zr1 C1 -161.2(5)
C4 C3 Zr1 C15 -63.5(3)
C2 C3 Zr1 C15 -179.7(2)
C8 C3 Zr1 C15 56.5(4)
C4 C3 Zr1 C5 37.7(2)
C2 C3 Zr1 C5 -78.4(3)
C8 C3 Zr1 C5 157.7(5)
C4 C3 Zr1 C12 2.4(4)
C2 C3 Zr1 C12 -113.8(3)
C8 C3 Zr1 C12 122.4(4)
C4 C3 Zr1 C2 116.1(4)
C8 C3 Zr1 C2 -123.8(5)
C4 C3 Zr1 C11 -26.9(3)
C2 C3 Zr1 C11 -143.0(2)
C8 C3 Zr1 C11 93.1(4)
C2 C3 Zr1 C4 -116.1(4)
C8 C3 Zr1 C4 120.0(5)
C4 C3 Zr1 C14 -89.8(3)
C2 C3 Zr1 C14 154.0(3)
C8 C3 Zr1 C14 30.2(5)
C4 C3 Zr1 C13 -29.9(8)
C2 C3 Zr1 C13 -146.0(7)
C8 C3 Zr1 C13 90.2(8)
C4 C3 Zr1 Cl1 -133.7(3)
C2 C3 Zr1 Cl1 110.1(2)
C8 C3 Zr1 Cl1 -13.7(4)
C14 C13 Zr1 Cl2 115.6(3)
C12 C13 Zr1 Cl2 -128.3(3)
C18 C13 Zr1 Cl2 -6.9(4)
C14 C13 Zr1 C1 -175.5(2)
C12 C13 Zr1 C1 -59.4(3)
C18 C13 Zr1 C1 62.1(4)
C14 C13 Zr1 C15 -37.5(2)
C12 C13 Zr1 C15 78.6(3)
C18 C13 Zr1 C15 -159.9(5)
C14 C13 Zr1 C5 -136.0(3)
C12 C13 Zr1 C5 -20.0(3)
C18 C13 Zr1 C5 101.5(4)
C14 C13 Zr1 C12 -116.1(4)
C18 C13 Zr1 C12 121.5(5)
C14 C13 Zr1 C2 152.5(3)
C12 C13 Zr1 C2 -91.4(4)
C18 C13 Zr1 C2 30.0(6)
C14 C13 Zr1 C11 -78.4(3)
C12 C13 Zr1 C11 37.7(2)
C18 C13 Zr1 C11 159.1(5)
C14 C13 Zr1 C4 -98.4(3)
C12 C13 Zr1 C4 17.7(4)
C18 C13 Zr1 C4 139.1(4)
C12 C13 Zr1 C14 116.1(4)
C18 C13 Zr1 C14 -122.4(5)
C14 C13 Zr1 C3 -75.1(8)
C12 C13 Zr1 C3 41.0(8)
C18 C13 Zr1 C3 162.5(6)
C14 C13 Zr1 Cl1 26.5(3)
C12 C13 Zr1 Cl1 142.5(2)
C18 C13 Zr1 Cl1 -96.0(4)
C21 Cl1 Zr1 Cl2 43.68(18)
C21 Cl1 Zr1 C1 -38.2(2)
C21 Cl1 Zr1 C15 169.3(2)
C21 Cl1 Zr1 C5 -79.5(2)
C21 Cl1 Zr1 C12 145.7(2)
C21 Cl1 Zr1 C2 -39.6(2)
C21 Cl1 Zr1 C11 177.0(2)
C21 Cl1 Zr1 C4 -93.3(2)
C21 Cl1 Zr1 C14 135.4(2)
C21 Cl1 Zr1 C3 -70.0(2)
C21 Cl1 Zr1 C13 121.1(2)
